data_2010755
loop_
_publ_author_name
'Majeed, Zulfiqar'
'McWhinnie, William R.'
'Lowe, Philip R.'

_publ_section_title
;
 A T-shaped selenenyl halide
;
_journal_issue 3
_journal_name_full 'Acta Crystallographica Section C'
_journal_page_first e105
_journal_page_last e106
_journal_paper_doi 10.1107/S0108270100001852
_journal_volume 56
_journal_year 2000
_chemical_formula_moiety 'C12 H9 I N2 Se'
_chemical_formula_sum 'C12 H9 I N2 Se'
_chemical_formula_weight 387.07
_chemical_name_systematic
;
(2-phenylazophenyl-C,N')selenium iodide
;
_space_group_IT_number 14
_symmetry_cell_setting monoclinic
_symmetry_space_group_name_Hall '-P 2yn'
_symmetry_space_group_name_H-M 'P 1 21/n 1'
_cell_angle_alpha 90
_cell_angle_beta 91.77(2)
_cell_angle_gamma 90
_cell_formula_units_Z 4
_cell_length_a 4.845(2)
_cell_length_b 18.369(6)
_cell_length_c 13.7745(12)
_cell_measurement_reflns_used 25
_cell_measurement_temperature 293(2)
_cell_measurement_theta_max 17.02
_cell_measurement_theta_min 9.79
_cell_volume 1225.3(7)
_computing_cell_refinement 'CAD-4 Software'
_computing_data_collection 'CAD-4 Software (Enraf-Nonius, 1989)'
_computing_data_reduction 'CADABS (Gould & Smith, 1986)'
_computing_molecular_graphics 'CAMERON (Watkin, Prout & Pearce, 1996)'
_computing_publication_material 'SHELXL97 (Sheldrick, 1997)'
_computing_structure_refinement 'SHELXL97 (Sheldrick, 1997)'
_computing_structure_solution 'CRYSTALS (Watkin, Prout, Carruthers & Betteridge, 1996)'
_diffrn_ambient_temperature 293(2)
_diffrn_measured_fraction_theta_full .998
_diffrn_measured_fraction_theta_max .998
_diffrn_measurement_device 'Enraf-Nonius CAD-4'
_diffrn_measurement_method \w/2\q
_diffrn_radiation_monochromator graphite
_diffrn_radiation_source 'fine-focus sealed tube'
_diffrn_radiation_type MoK\a
_diffrn_radiation_wavelength .71073
_diffrn_reflns_av_R_equivalents .037
_diffrn_reflns_av_sigmaI/netI .0334
_diffrn_reflns_limit_h_max 5
_diffrn_reflns_limit_h_min -1
_diffrn_reflns_limit_k_max 21
_diffrn_reflns_limit_k_min 0
_diffrn_reflns_limit_l_max 16
_diffrn_reflns_limit_l_min -16
_diffrn_reflns_number 2956
_diffrn_reflns_theta_full 24.95
_diffrn_reflns_theta_max 24.95
_diffrn_reflns_theta_min 2.22
_diffrn_standards_decay_% 1.1
_diffrn_standards_interval_time 120
_diffrn_standards_number 3
_exptl_absorpt_coefficient_mu 5.557
_exptl_absorpt_correction_T_max .250
_exptl_absorpt_correction_T_min .186
_exptl_absorpt_correction_type '\y scan'
_exptl_absorpt_process_details '(North et al., 1968)'
_exptl_crystal_colour red
_exptl_crystal_density_diffrn 2.098
_exptl_crystal_density_method 'not measured'
_exptl_crystal_description plate
_exptl_crystal_F_000 728
_exptl_crystal_size_max .40
_exptl_crystal_size_mid .32
_exptl_crystal_size_min .25
_refine_diff_density_max .894
_refine_diff_density_min -.815
_refine_ls_extinction_method none
_refine_ls_goodness_of_fit_ref 1.168
_refine_ls_hydrogen_treatment mixed
_refine_ls_matrix_type full
_refine_ls_number_parameters 145
_refine_ls_number_reflns 2140
_refine_ls_number_restraints 0
_refine_ls_restrained_S_all 1.168
_refine_ls_R_factor_all .064
_refine_ls_R_factor_gt .043
_refine_ls_shift/su_max <0.001
_refine_ls_shift/su_mean .000
_refine_ls_structure_factor_coef Fsqd
_refine_ls_weighting_details 'calc w = 1/[\s^2^(Fo^2^)+(0.0489P)^2^+5.5805P] where P = (Fo^2^+2Fc^2^)/3'
_refine_ls_weighting_scheme calc
_refine_ls_wR_factor_ref .122
_reflns_number_gt 1728
_reflns_number_total 2140
_reflns_threshold_expression >2sigma(I)
_cod_data_source_file qb0162.cif
_cod_data_source_block 1
_cod_original_sg_symbol_H-M 'P 21/n'
_cod_database_code 2010755
_cod_database_fobs_code 2010755

loop_
_symmetry_equiv_pos_as_xyz
'x, y, z'
'-x+1/2, y+1/2, -z+1/2'
'-x, -y, -z'
'x-1/2, -y-1/2, z-1/2'

loop_
_atom_site_label
_atom_site_fract_x
_atom_site_fract_y
_atom_site_fract_z
_atom_site_U_iso_or_equiv
_atom_site_adp_type
_atom_site_calc_flag
_atom_site_refinement_flags
_atom_site_occupancy
_atom_site_disorder_assembly
_atom_site_disorder_group
_atom_site_type_symbol
I1 .44972(13) .14327(3) .18901(5) .0632(2) Uani d . 1 . . I
Se1 .77590(15) .26988(4) .19751(5) .0424(2) Uani d . 1 . . Se
N1 .9499(13) .4079(3) .1265(4) .0433(14) Uani d . 1 . . N
N2 .9955(12) .3654(3) .1972(4) .0402(13) Uani d . 1 . . N
C1 .6271(14) .3136(4) .0840(5) .0393(16) Uani d . 1 . . C
C2 .4182(16) .2877(5) .0231(5) .0469(18) Uani d . 1 . . C
H2 .3316 .2437 .0360 .056 Uiso calc R 1 . . H
C3 .3405(17) .3282(5) -.0570(6) .055(2) Uani d . 1 . . C
H3 .2002 .3105 -.0982 .066 Uiso calc R 1 . . H
C4 .4607(19) .3933(5) -.0789(6) .060(2) Uani d . 1 . . C
H4 .3996 .4194 -.1332 .072 Uiso calc R 1 . . H
C5 .6699(18) .4198(5) -.0209(6) .053(2) Uani d . 1 . . C
H5 .7584 .4630 -.0364 .063 Uiso calc R 1 . . H
C6 .7498(15) .3803(4) .0634(5) .0433(17) Uani d . 1 . . C
C7 1.1883(14) .3855(4) .2722(5) .0385(15) Uani d . 1 . . C
C8 1.2188(18) .3429(5) .3524(6) .058(2) Uani d . 1 . . C
H8 1.1145 .3006 .3571 .069 Uiso calc R 1 . . H
C9 1.4039(17) .3614(5) .4278(7) .060(2) Uani d . 1 . . C
H9 1.4184 .3331 .4836 .072 Uiso calc R 1 . . H
C10 1.5642(18) .4224(6) .4180(7) .063(2) Uani d . 1 . . C
H10 1.6919 .4349 .4670 .075 Uiso calc R 1 . . H
C11 1.537(2) .4647(5) .3369(8) .067(2) Uani d . 1 . . C
H11 1.6487 .5056 .3309 .080 Uiso calc R 1 . . H
C12 1.3479(17) .4478(5) .2637(6) .055(2) Uani d . 1 . . C
H12 1.3272 .4777 .2095 .066 Uiso calc R 1 . . H

loop_
_atom_site_aniso_label
_atom_site_aniso_U_11
_atom_site_aniso_U_22
_atom_site_aniso_U_33
_atom_site_aniso_U_12
_atom_site_aniso_U_13
_atom_site_aniso_U_23
I1 .0653(4) .0558(4) .0677(4) -.0066(3) -.0119(3) .0085(3)
Se1 .0430(4) .0461(4) .0380(4) .0048(3) -.0014(3) .0033(3)
N1 .049(3) .045(4) .037(3) .001(3) .005(3) .001(3)
N2 .041(3) .043(3) .036(3) .004(3) .004(2) -.001(3)
C1 .043(4) .044(4) .032(3) .013(3) .006(3) -.002(3)
C2 .049(4) .053(5) .038(4) .000(4) -.003(3) .001(3)
C3 .054(5) .074(6) .036(4) .006(4) -.006(3) -.009(4)
C4 .069(6) .068(6) .042(4) .012(5) -.005(4) .014(4)
C5 .069(5) .051(5) .038(4) .002(4) -.001(4) .005(3)
C6 .048(4) .051(4) .031(4) .008(3) .003(3) -.004(3)
C7 .034(3) .044(4) .037(4) .004(3) .003(3) -.005(3)
C8 .054(5) .071(6) .047(5) -.012(4) -.006(4) .011(4)
C9 .050(5) .077(7) .052(5) .001(4) -.010(4) .007(4)
C10 .055(5) .077(6) .055(5) .005(5) -.010(4) -.016(5)
C11 .065(5) .056(5) .079(7) -.013(4) -.008(5) -.012(5)
C12 .061(5) .048(5) .056(5) -.003(4) -.011(4) .001(4)

loop_
_atom_type_symbol
_atom_type_description
_atom_type_scat_dispersion_real
_atom_type_scat_dispersion_imag
_atom_type_scat_source
C C .0033 .0016 'International Tables Vol C Tables 4.2.6.8 and 6.1.1.4'
H H .0000 .0000 'International Tables Vol C Tables 4.2.6.8 and 6.1.1.4'
I I -.4742 1.8119 'International Tables Vol C Tables 4.2.6.8 and 6.1.1.4'
N N .0061 .0033 'International Tables Vol C Tables 4.2.6.8 and 6.1.1.4'
Se Se -.0929 2.2259 'International Tables Vol C Tables 4.2.6.8 and 6.1.1.4'

loop_
_geom_angle_atom_site_label_1
_geom_angle_atom_site_label_2
_geom_angle_atom_site_label_3
_geom_angle
C1 Se1 N2 79.6(3)
C1 Se1 I1 96.8(2)
N2 Se1 I1 176.17(17)
N2 N1 C6 111.2(6)
N1 N2 C7 119.7(6)
N1 N2 Se1 116.9(5)
C7 N2 Se1 123.4(5)
C2 C1 C6 119.3(7)
C2 C1 Se1 127.8(6)
C6 C1 Se1 112.9(5)
C3 C2 C1 118.6(8)
C3 C2 H2 120.7
C1 C2 H2 120.7
C4 C3 C2 122.8(8)
C4 C3 H3 118.6
C2 C3 H3 118.6
C5 C4 C3 119.9(8)
C5 C4 H4 120.1
C3 C4 H4 120.1
C4 C5 C6 118.6(8)
C4 C5 H5 120.7
C6 C5 H5 120.7
N1 C6 C1 119.4(7)
N1 C6 C5 119.9(7)
C1 C6 C5 120.7(7)
C8 C7 C12 119.8(7)
C8 C7 N2 119.7(7)
C12 C7 N2 120.5(7)
C7 C8 C9 121.1(8)
C7 C8 H8 119.5
C9 C8 H8 119.5
C10 C9 C8 118.7(9)
C10 C9 H9 120.6
C8 C9 H9 120.6
C11 C10 C9 120.3(8)
C11 C10 H10 119.8
C9 C10 H10 119.8
C10 C11 C12 121.0(9)
C10 C11 H11 119.5
C12 C11 H11 119.5
C11 C12 C7 119.0(8)
C11 C12 H12 120.5
C7 C12 H12 120.5

loop_
_geom_bond_atom_site_label_1
_geom_bond_atom_site_label_2
_geom_bond_site_symmetry_2
_geom_bond_distance
_geom_bond_publ_flag
I1 Se1 . 2.8122(12) ?
Se1 C1 . 1.881(7) ?
Se1 N2 . 2.051(6) ?
N1 N2 . 1.262(8) ?
N1 C6 . 1.378(10) ?
N2 C7 . 1.421(9) ?
C1 C2 . 1.379(10) ?
C1 C6 . 1.394(11) ?
C2 C3 . 1.374(11) ?
C2 H2 . .9300 ?
C3 C4 . 1.368(13) ?
C3 H3 . .9300 ?
C4 C5 . 1.361(12) ?
C4 H4 . .9300 ?
C5 C6 . 1.413(11) ?
C5 H5 . .9300 ?
C7 C8 . 1.358(11) ?
C7 C12 . 1.389(11) ?
C8 C9 . 1.393(12) ?
C8 H8 . .9300 ?
C9 C10 . 1.371(13) ?
C9 H9 . .9300 ?
C10 C11 . 1.364(14) ?
C10 H10 . .9300 ?
C11 C12 . 1.377(12) ?
C11 H11 . .9300 ?
C12 H12 . .9300 ?

loop_
_geom_torsion_atom_site_label_1
_geom_torsion_atom_site_label_2
_geom_torsion_atom_site_label_3
_geom_torsion_atom_site_label_4
_geom_torsion
C6 N1 N2 C7 -177.7(6)
C6 N1 N2 Se1 1.3(7)
C1 Se1 N2 N1 -2.1(5)
I1 Se1 N2 N1 -19(3)
C1 Se1 N2 C7 176.8(6)
I1 Se1 N2 C7 160(2)
N2 Se1 C1 C2 -177.2(7)
I1 Se1 C1 C2 1.7(7)
N2 Se1 C1 C6 2.2(5)
I1 Se1 C1 C6 -178.9(5)
C6 C1 C2 C3 1.0(11)
Se1 C1 C2 C3 -179.7(6)
C1 C2 C3 C4 -.3(13)
C2 C3 C4 C5 1.2(14)
C3 C4 C5 C6 -2.7(13)
N2 N1 C6 C1 .7(9)
N2 N1 C6 C5 -179.7(7)
C2 C1 C6 N1 177.1(7)
Se1 C1 C6 N1 -2.4(8)
C2 C1 C6 C5 -2.5(11)
Se1 C1 C6 C5 178.0(6)
C4 C5 C6 N1 -176.2(7)
C4 C5 C6 C1 3.4(12)
N1 N2 C7 C8 174.1(7)
Se1 N2 C7 C8 -4.8(9)
N1 N2 C7 C12 -6.7(10)
Se1 N2 C7 C12 174.4(5)
C12 C7 C8 C9 1.5(13)
N2 C7 C8 C9 -179.3(8)
C7 C8 C9 C10 -2.6(14)
C8 C9 C10 C11 1.5(14)
C9 C10 C11 C12 .7(15)
C10 C11 C12 C7 -1.8(14)
C8 C7 C12 C11 .8(12)
N2 C7 C12 C11 -178.5(8)
